data_4088321
loop_
_publ_author_name
'Kameo, Hajime'
'Ikeda, Koki'
'Bourissou, Didier'
'Sakaki, Shigeyoshi'
'Takemoto, Shin'
'Nakazawa, Hiroshi'
'Matsuzaka, Hiroyuki'

_publ_section_title
;
 Transition-Metal-Mediated Germanium--Fluorine Activation: Inverse
 Electron Flow in \s-Bond Metathesis
;
_journal_issue 5
_journal_name_full Organometallics
_journal_page_first 713
_journal_paper_doi 10.1021/acs.organomet.5b01000
_journal_volume 35
_journal_year 2016
_chemical_formula_moiety 'C61 H48 Ge Ir O P3, C H2 Cl2'
_chemical_formula_sum 'C62 H50 Cl2 Ge Ir O P3'
_chemical_formula_weight 1239.62
_space_group_IT_number 2
_space_group_name_Hall '-P 1'
_space_group_name_H-M_alt 'P -1'
_symmetry_cell_setting triclinic
_symmetry_Int_Tables_number 2
_symmetry_space_group_name_Hall '-P 1'
_symmetry_space_group_name_H-M 'P -1'
_cell_angle_alpha 81.019(3)
_cell_angle_beta 80.133(3)
_cell_angle_gamma 84.857(4)
_cell_formula_units_Z 2
_cell_length_a 10.5656(2)
_cell_length_b 11.1147(2)
_cell_length_c 22.8124(5)
_cell_measurement_reflns_used 6481
_cell_measurement_temperature 200(2)
_cell_measurement_theta_max 27.4739
_cell_measurement_theta_min 2.0268
_cell_volume 2601.51(9)
_computing_cell_refinement 'CrystalClear (Rigaku Inc., 2007)'
_computing_data_collection 'CrystalClear (Rigaku Inc., 2007)'
_computing_data_reduction 'CrystalClear (Rigaku Inc., 2007)'
_computing_molecular_graphics 'Ortep-3 for Windows (Farrugia, 1997)'
_computing_publication_material SHELXL97
_computing_structure_refinement 'SHELXL-97 (Sheldrick, 1997)'
_computing_structure_solution 'SIR97 (Altomare <i>et al.</i>,  1999)'
_diffrn_ambient_temperature 200(2)
_diffrn_detector_area_resol_mean 7.32
_diffrn_measured_fraction_theta_full 0.986
_diffrn_measured_fraction_theta_max 0.962
_diffrn_measurement_details
;
scan:
	Number of images: 600
	           Slice: -80.0000 - 100.0000
	     Image width: 0.3000
	        Exp time: 3.0000
	   Rotation axis: Phi
	           Omega: 0.0000
	             Chi: 0.0000
	             Phi: 0.0000
	             XTD: 55.1106
	          2theta: 25.0027
scan:
	Number of images: 200
	           Slice: -15.0000 - 45.0000
	     Image width: 0.3000
	        Exp time: 3.0000
	   Rotation axis: Omega
	           Omega: 0.0000
	             Chi: 90.0000
	             Phi: 0.0000
	             XTD: 55.1106
	          2theta: 25.0027
scan:
	Number of images: 200
	           Slice: -15.0000 - 45.0000
	     Image width: 0.3000
	        Exp time: 3.0000
	   Rotation axis: Omega
	           Omega: 0.0000
	             Chi: 90.0000
	             Phi: 90.0000
	             XTD: 55.1106
	          2theta: 25.0027
scan:
	Number of images: 200
	           Slice: -15.0000 - 45.0000
	     Image width: 0.3000
	        Exp time: 3.0000
	   Rotation axis: Omega
	           Omega: 0.0000
	             Chi: 90.0000
	             Phi: 180.0000
	             XTD: 55.1106
	          2theta: 25.0027
scan:
	Number of images: 200
	           Slice: -15.0000 - 45.0000
	     Image width: 0.3000
	        Exp time: 3.0000
	   Rotation axis: Omega
	           Omega: 0.0000
	             Chi: 90.0000
	             Phi: 270.0000
	             XTD: 55.1106
	          2theta: 25.0027
scan:
	Number of images: 190
	           Slice: -15.0000 - 42.0000
	     Image width: 0.3000
	        Exp time: 3.0000
	   Rotation axis: Omega
	           Omega: 0.0000
	             Chi: 45.0000
	             Phi: 0.0000
	             XTD: 55.1106
	          2theta: 25.0027
scan:
	Number of images: 190
	           Slice: -15.0000 - 42.0000
	     Image width: 0.3000
	        Exp time: 3.0000
	   Rotation axis: Omega
	           Omega: 0.0000
	             Chi: 45.0000
	             Phi: 90.0000
	             XTD: 55.1106
	          2theta: 25.0027
scan:
	Number of images: 190
	           Slice: -15.0000 - 42.0000
	     Image width: 0.3000
	        Exp time: 3.0000
	   Rotation axis: Omega
	           Omega: 0.0000
	             Chi: 45.0000
	             Phi: 180.0000
	             XTD: 55.1106
	          2theta: 25.0027
scan:
	Number of images: 190
	           Slice: -15.0000 - 42.0000
	     Image width: 0.3000
	        Exp time: 3.0000
	   Rotation axis: Omega
	           Omega: 0.0000
	             Chi: 45.0000
	             Phi: 270.0000
	             XTD: 55.1106
	          2theta: 25.0027

;
_diffrn_measurement_device 'Mercury CCD (2x2 bin mode)'
_diffrn_measurement_device_details 'AFC7: Eulerian 3-circle'
_diffrn_measurement_device_type 'Rigaku/MSC Mercury CCD'
_diffrn_measurement_method '\w and \f'
_diffrn_radiation_detector CCD
_diffrn_radiation_monochromator 'Graphite Monochromator'
_diffrn_radiation_source 'Rotating Anode'
_diffrn_radiation_type MoK\a
_diffrn_radiation_wavelength 0.71070
_diffrn_reflns_av_R_equivalents 0.0350
_diffrn_reflns_av_sigmaI/netI 0.0509
_diffrn_reflns_limit_h_max 7
_diffrn_reflns_limit_h_min -13
_diffrn_reflns_limit_k_max 14
_diffrn_reflns_limit_k_min -14
_diffrn_reflns_limit_l_max 29
_diffrn_reflns_limit_l_min -29
_diffrn_reflns_number 29984
_diffrn_reflns_reduction_process 'Lp corrections applied'
_diffrn_reflns_theta_full 25.00
_diffrn_reflns_theta_max 27.47
_diffrn_reflns_theta_min 2.29
_diffrn_source_current 150.0000
_diffrn_source_power 6.0000
_diffrn_source_voltage 40.0000
_exptl_absorpt_coefficient_mu 3.371
_exptl_absorpt_correction_T_max 0.6684
_exptl_absorpt_correction_T_min 0.4862
_exptl_absorpt_correction_type multi-scan
_exptl_absorpt_process_details 'REQAB (Rigaku, 1998)'
_exptl_crystal_colour 'Pale Yellow'
_exptl_crystal_density_diffrn 1.582
_exptl_crystal_density_method 'not measured'
_exptl_crystal_description Prism
_exptl_crystal_F_000 1236
_exptl_crystal_preparation 'mounted on the CryoLoop with Palaton oil and placed in N2 stream at 200(2) K'
_exptl_crystal_size_max 0.25
_exptl_crystal_size_mid 0.20
_exptl_crystal_size_min 0.13
_refine_diff_density_max 1.711
_refine_diff_density_min -1.009
_refine_diff_density_rms 0.113
_refine_ls_extinction_method none
_refine_ls_goodness_of_fit_ref 1.063
_refine_ls_hydrogen_treatment constr
_refine_ls_matrix_type full
_refine_ls_number_parameters 641
_refine_ls_number_reflns 11468
_refine_ls_number_restraints 0
_refine_ls_restrained_S_all 1.063
_refine_ls_R_factor_all 0.0415
_refine_ls_R_factor_gt 0.0348
_refine_ls_shift/su_max 0.001
_refine_ls_shift/su_mean 0.000
_refine_ls_structure_factor_coef Fsqd
_refine_ls_weighting_details 'calc w=1/[\s^2^(Fo^2^)+(0.0249P)^2^+1.4902P] where P=(Fo^2^+2Fc^2^)/3'
_refine_ls_weighting_scheme calc
_refine_ls_wR_factor_gt 0.0653
_refine_ls_wR_factor_ref 0.0693
_reflns_number_gt 10236
_reflns_number_total 11468
_reflns_threshold_expression >2sigma(I)
_cod_data_source_file om5b01000_si_002.cif
_cod_data_source_block 5b-trans
_cod_depositor_comments
;
The following automatic conversions were performed:

data item '_exptl_absorpt_correction_type' value 'Multi-scan' was
changed to 'multi-scan' in accordance with the
/home/saulius/struct/COD-crude-data/automatic-downloads/DataCite-retrospective/ACS/depositions/lib/dictionaries/cif_core.dic
dictionary named 'cif_core.dic' version 2.4.2 last updated on
2011-04-26.

Automatic conversion script
Id: cif_fix_values 6909 2019-04-08 15:41:33Z antanas 
;
_cod_original_sg_symbol_H-M P-1
_cod_database_code 4088321

loop_
_symmetry_equiv_pos_as_xyz
'x, y, z'
'-x, -y, -z'

loop_
_atom_site_label
_atom_site_type_symbol
_atom_site_fract_x
_atom_site_fract_y
_atom_site_fract_z
_atom_site_U_iso_or_equiv
_atom_site_adp_type
_atom_site_occupancy
_atom_site_symmetry_multiplicity
_atom_site_calc_flag
_atom_site_refinement_flags
_atom_site_disorder_assembly
_atom_site_disorder_group
Ir1 Ir 0.115723(12) 0.328649(12) 0.213451(6) 0.01812(5) Uani 1 1 d . . .
Ge1 Ge 0.29539(3) 0.32631(3) 0.270914(18) 0.02118(9) Uani 1 1 d . . .
P1 P 0.01368(8) 0.44199(8) 0.28638(4) 0.01893(19) Uani 1 1 d . . .
C1 C 0.2501(3) 0.4647(3) 0.31792(16) 0.0226(8) Uani 1 1 d . . .
C2 C 0.3353(3) 0.5195(3) 0.34493(18) 0.0293(9) Uani 1 1 d . . .
H2 H 0.4206 0.4841 0.3451 0.035 Uiso 1 1 calc R . .
C3 C 0.2988(4) 0.6234(4) 0.37133(19) 0.0319(9) Uani 1 1 d . . .
H3 H 0.3595 0.6604 0.3879 0.038 Uiso 1 1 calc R . .
C4 C 0.1741(4) 0.6736(3) 0.37365(18) 0.0296(9) Uani 1 1 d . . .
H4 H 0.1486 0.7447 0.3922 0.035 Uiso 1 1 calc R . .
C5 C 0.0858(3) 0.6200(3) 0.34886(18) 0.0282(9) Uani 1 1 d . . .
H5 H -0.0006 0.6534 0.3511 0.034 Uiso 1 1 calc R . .
C6 C 0.1244(3) 0.5170(3) 0.32068(16) 0.0203(7) Uani 1 1 d . . .
C7 C -0.0868(3) 0.3620(3) 0.35224(17) 0.0234(8) Uani 1 1 d . . .
C8 C -0.0587(4) 0.3508(4) 0.40990(18) 0.0352(10) Uani 1 1 d . . .
H8 H 0.0139 0.3878 0.4169 0.042 Uiso 1 1 calc R . .
C9 C -0.1357(5) 0.2858(4) 0.4575(2) 0.0539(13) Uani 1 1 d . . .
H9 H -0.1151 0.2774 0.4970 0.065 Uiso 1 1 calc R . .
C10 C -0.2431(5) 0.2331(4) 0.4476(2) 0.0586(15) Uani 1 1 d . . .
H10 H -0.2965 0.1895 0.4804 0.070 Uiso 1 1 calc R . .
C11 C -0.2723(4) 0.2437(4) 0.3908(3) 0.0530(14) Uani 1 1 d . . .
H11 H -0.3458 0.2076 0.3841 0.064 Uiso 1 1 calc R . .
C12 C -0.1943(3) 0.3073(4) 0.3430(2) 0.0353(10) Uani 1 1 d . . .
H12 H -0.2143 0.3138 0.3035 0.042 Uiso 1 1 calc R . .
C13 C -0.0978(3) 0.5705(3) 0.26332(18) 0.0251(8) Uani 1 1 d . . .
C14 C -0.2100(4) 0.6046(4) 0.3003(2) 0.0335(9) Uani 1 1 d . . .
H14 H -0.2339 0.5590 0.3388 0.040 Uiso 1 1 calc R . .
C15 C -0.2875(4) 0.7063(4) 0.2804(2) 0.0408(11) Uani 1 1 d . . .
H15 H -0.3644 0.7290 0.3055 0.049 Uiso 1 1 calc R . .
C16 C -0.2537(4) 0.7735(4) 0.2253(2) 0.0428(12) Uani 1 1 d . . .
H16 H -0.3067 0.8429 0.2124 0.051 Uiso 1 1 calc R . .
C17 C -0.1435(4) 0.7406(4) 0.1885(2) 0.0405(11) Uani 1 1 d . . .
H17 H -0.1199 0.7871 0.1501 0.049 Uiso 1 1 calc R . .
C18 C -0.0659(3) 0.6387(3) 0.20752(19) 0.0302(9) Uani 1 1 d . . .
H18 H 0.0100 0.6159 0.1817 0.036 Uiso 1 1 calc R . .
P2 P 0.27166(8) 0.39266(8) 0.13329(4) 0.01968(19) Uani 1 1 d . . .
C19 C 0.4450(3) 0.3842(3) 0.21173(18) 0.0250(8) Uani 1 1 d . . .
C20 C 0.5603(3) 0.4081(4) 0.2286(2) 0.0335(9) Uani 1 1 d . . .
H20 H 0.5762 0.3800 0.2684 0.040 Uiso 1 1 calc R . .
C21 C 0.6512(3) 0.4723(4) 0.1878(2) 0.0381(11) Uani 1 1 d . . .
H21 H 0.7281 0.4904 0.2001 0.046 Uiso 1 1 calc R . .
C22 C 0.6315(3) 0.5106(4) 0.1294(2) 0.0370(10) Uani 1 1 d . . .
H22 H 0.6949 0.5540 0.1015 0.044 Uiso 1 1 calc R . .
C23 C 0.5184(3) 0.4853(3) 0.11132(19) 0.0313(9) Uani 1 1 d . . .
H23 H 0.5040 0.5116 0.0712 0.038 Uiso 1 1 calc R . .
C24 C 0.4261(3) 0.4208(3) 0.15284(18) 0.0246(8) Uani 1 1 d . . .
C25 C 0.2311(3) 0.5414(3) 0.09036(17) 0.0238(8) Uani 1 1 d . . .
C26 C 0.1892(4) 0.5580(4) 0.0356(2) 0.0443(11) Uani 1 1 d . . .
H26 H 0.1842 0.4897 0.0160 0.053 Uiso 1 1 calc R . .
C27 C 0.1537(5) 0.6758(5) 0.0087(2) 0.0599(14) Uani 1 1 d . . .
H27 H 0.1242 0.6870 -0.0289 0.072 Uiso 1 1 calc R . .
C28 C 0.1617(4) 0.7753(4) 0.0369(2) 0.0473(12) Uani 1 1 d . . .
H28 H 0.1371 0.8549 0.0188 0.057 Uiso 1 1 calc R . .
C29 C 0.2049(4) 0.7596(4) 0.0909(2) 0.0371(10) Uani 1 1 d . . .
H29 H 0.2118 0.8283 0.1100 0.045 Uiso 1 1 calc R . .
C30 C 0.2385(4) 0.6435(3) 0.11787(19) 0.0310(9) Uani 1 1 d . . .
H30 H 0.2672 0.6331 0.1557 0.037 Uiso 1 1 calc R . .
C31 C 0.3142(3) 0.2979(3) 0.07230(18) 0.0268(8) Uani 1 1 d . A .
C32 C 0.4397(4) 0.2690(4) 0.0455(2) 0.0400(11) Uani 1 1 d . . .
H32 H 0.5117 0.2891 0.0611 0.048 Uiso 0.56(2) 1 calc PR A 1
H32B H 0.5071 0.3112 0.0541 0.048 Uiso 0.44(2) 1 calc PR A 2
C33 C 0.457(3) 0.207(3) -0.0076(10) 0.042(4) Uani 0.56(2) 1 d P A 1
H33 H 0.5416 0.1912 -0.0281 0.050 Uiso 0.56(2) 1 calc PR A 1
C34 C 0.355(3) 0.1696(19) -0.0286(8) 0.046(4) Uani 0.56(2) 1 d P A 1
H34 H 0.3688 0.1269 -0.0624 0.056 Uiso 0.56(2) 1 calc PR A 1
C35 C 0.227(2) 0.1967(18) 0.0015(12) 0.040(3) Uani 0.56(2) 1 d P A 1
H35 H 0.1533 0.1774 -0.0133 0.048 Uiso 0.56(2) 1 calc PR A 1
C36 C 0.2136(4) 0.2513(4) 0.0522(2) 0.0449(12) Uani 1 1 d . . .
H36 H 0.1302 0.2579 0.0754 0.054 Uiso 0.56(2) 1 calc PR A 1
H36B H 0.1257 0.2753 0.0645 0.054 Uiso 0.44(2) 1 calc PR A 2
C37 C 0.3675(3) 0.1953(3) 0.32749(18) 0.0265(8) Uani 1 1 d . . .
C38 C 0.4531(4) 0.1025(4) 0.3067(2) 0.0431(11) Uani 1 1 d . . .
H38 H 0.4776 0.1022 0.2646 0.052 Uiso 1 1 calc R . .
C39 C 0.5026(5) 0.0109(4) 0.3464(3) 0.0583(15) Uani 1 1 d . . .
H39 H 0.5620 -0.0507 0.3314 0.070 Uiso 1 1 calc R . .
C40 C 0.4664(5) 0.0083(5) 0.4079(3) 0.0567(14) Uani 1 1 d . . .
H40 H 0.5000 -0.0552 0.4351 0.068 Uiso 1 1 calc R . .
C41 C 0.3819(4) 0.0982(4) 0.4288(2) 0.0471(12) Uani 1 1 d . . .
H41 H 0.3562 0.0970 0.4709 0.056 Uiso 1 1 calc R . .
C42 C 0.3335(4) 0.1908(4) 0.38923(19) 0.0343(9) Uani 1 1 d . . .
H42 H 0.2754 0.2528 0.4047 0.041 Uiso 1 1 calc R . .
C43 C -0.0056(3) 0.3741(3) 0.16140(18) 0.0267(8) Uani 1 1 d . . .
O1 O -0.0730(2) 0.4059(3) 0.12641(14) 0.0402(7) Uani 1 1 d . . .
P3 P 0.07574(8) 0.12143(8) 0.23267(4) 0.02005(19) Uani 1 1 d . . .
C44 C 0.0039(3) 0.0491(3) 0.30746(17) 0.0226(8) Uani 1 1 d . . .
C45 C 0.0561(4) 0.0703(3) 0.35657(18) 0.0306(9) Uani 1 1 d . . .
H45 H 0.1207 0.1271 0.3508 0.037 Uiso 1 1 calc R . .
C46 C 0.0158(4) 0.0105(4) 0.41350(19) 0.0382(10) Uani 1 1 d . . .
H46 H 0.0540 0.0250 0.4463 0.046 Uiso 1 1 calc R . .
C47 C -0.0803(4) -0.0709(4) 0.42291(19) 0.0362(10) Uani 1 1 d . . .
H47 H -0.1089 -0.1116 0.4621 0.043 Uiso 1 1 calc R . .
C48 C -0.1337(4) -0.0920(4) 0.37500(19) 0.0356(10) Uani 1 1 d . . .
H48 H -0.1997 -0.1476 0.3813 0.043 Uiso 1 1 calc R . .
C49 C -0.0925(3) -0.0332(3) 0.31757(19) 0.0314(9) Uani 1 1 d . . .
H49 H -0.1301 -0.0490 0.2848 0.038 Uiso 1 1 calc R . .
C50 C -0.0404(3) 0.0927(3) 0.18563(17) 0.0248(8) Uani 1 1 d . . .
C51 C -0.1685(4) 0.1381(4) 0.19844(19) 0.0337(9) Uani 1 1 d . . .
H51 H -0.1957 0.1759 0.2335 0.040 Uiso 1 1 calc R . .
C52 C -0.2558(4) 0.1291(4) 0.1611(2) 0.0372(10) Uani 1 1 d . . .
H52 H -0.3421 0.1610 0.1703 0.045 Uiso 1 1 calc R . .
C53 C -0.2172(4) 0.0733(4) 0.11025(19) 0.0343(10) Uani 1 1 d . . .
H53 H -0.2772 0.0663 0.0845 0.041 Uiso 1 1 calc R . .
C54 C -0.0918(4) 0.0281(3) 0.09708(19) 0.0336(10) Uani 1 1 d . . .
H54 H -0.0651 -0.0097 0.0620 0.040 Uiso 1 1 calc R . .
C55 C -0.0038(4) 0.0374(3) 0.13463(18) 0.0279(9) Uani 1 1 d . . .
H55 H 0.0824 0.0053 0.1252 0.034 Uiso 1 1 calc R . .
C56 C 0.2088(3) 0.0064(3) 0.21620(16) 0.0220(8) Uani 1 1 d . . .
C57 C 0.3217(4) 0.0423(4) 0.1798(2) 0.0371(10) Uani 1 1 d . . .
H57 H 0.3298 0.1260 0.1640 0.045 Uiso 1 1 calc R . .
C58 C 0.4235(4) -0.0422(4) 0.1661(2) 0.0453(12) Uani 1 1 d . . .
H58 H 0.4995 -0.0161 0.1403 0.054 Uiso 1 1 calc R . .
C59 C 0.4145(4) -0.1630(4) 0.1897(2) 0.0384(10) Uani 1 1 d . . .
H59 H 0.4840 -0.2208 0.1804 0.046 Uiso 1 1 calc R . .
C60 C 0.3036(4) -0.1995(4) 0.2269(2) 0.0396(10) Uani 1 1 d . . .
H60 H 0.2973 -0.2827 0.2442 0.048 Uiso 1 1 calc R . .
C61 C 0.2017(4) -0.1158(3) 0.23927(19) 0.0347(10) Uani 1 1 d . . .
H61 H 0.1250 -0.1427 0.2642 0.042 Uiso 1 1 calc R . .
C62 C 0.3227(5) 0.4336(5) 0.5068(3) 0.078(2) Uani 1 1 d . . .
H62 H 0.3613 0.4405 0.4638 0.093 Uiso 1 1 calc R . .
H62A H 0.3164 0.5161 0.5187 0.093 Uiso 1 1 calc R . .
Cl1 Cl 0.42225(14) 0.33967(16) 0.54817(9) 0.0873(5) Uani 1 1 d . . .
Cl2 Cl 0.16840(12) 0.38297(12) 0.51549(7) 0.0581(3) Uani 1 1 d . . .
C33B C 0.470(5) 0.187(4) 0.0092(13) 0.042(4) Uani 0.44(2) 1 d P A 2
H33B H 0.5574 0.1613 -0.0029 0.050 Uiso 0.44(2) 1 calc PR A 2
C34B C 0.371(4) 0.140(3) -0.0112(10) 0.046(4) Uani 0.44(2) 1 d P A 2
H34B H 0.3913 0.0891 -0.0420 0.056 Uiso 0.44(2) 1 calc PR A 2
C35B C 0.255(3) 0.163(2) 0.0109(16) 0.040(3) Uani 0.44(2) 1 d P A 2
H35B H 0.1906 0.1200 -0.0002 0.048 Uiso 0.44(2) 1 calc PR A 2

loop_
_atom_site_aniso_label
_atom_site_aniso_U_11
_atom_site_aniso_U_22
_atom_site_aniso_U_33
_atom_site_aniso_U_23
_atom_site_aniso_U_13
_atom_site_aniso_U_12
Ir1 0.01715(7) 0.01894(7) 0.01826(8) -0.00288(6) -0.00243(5) -0.00153(5)
Ge1 0.01910(17) 0.02278(19) 0.0216(2) -0.00280(17) -0.00451(15) 0.00057(14)
P1 0.0186(4) 0.0190(4) 0.0192(5) -0.0032(4) -0.0034(4) 0.0004(3)
C1 0.0271(18) 0.0226(18) 0.0183(19) -0.0006(16) -0.0064(15) -0.0020(14)
C2 0.0281(19) 0.032(2) 0.030(2) -0.0046(19) -0.0110(17) -0.0025(16)
C3 0.034(2) 0.035(2) 0.031(2) -0.0084(19) -0.0123(18) -0.0073(17)
C4 0.044(2) 0.0223(19) 0.024(2) -0.0057(17) -0.0072(18) -0.0028(16)
C5 0.0279(19) 0.0259(19) 0.031(2) -0.0063(18) -0.0028(17) -0.0024(15)
C6 0.0251(17) 0.0176(17) 0.0173(19) -0.0009(15) -0.0028(15) -0.0007(13)
C7 0.0251(17) 0.0193(17) 0.024(2) -0.0063(16) 0.0018(16) 0.0026(14)
C8 0.045(2) 0.034(2) 0.024(2) -0.0021(19) 0.0003(19) -0.0053(18)
C9 0.075(3) 0.050(3) 0.029(3) -0.001(2) 0.010(3) -0.007(3)
C10 0.071(3) 0.043(3) 0.049(3) -0.007(3) 0.032(3) -0.017(3)
C11 0.038(2) 0.044(3) 0.071(4) -0.016(3) 0.021(3) -0.018(2)
C12 0.0270(19) 0.037(2) 0.041(3) -0.012(2) 0.0051(18) -0.0060(17)
C13 0.0203(17) 0.0248(19) 0.033(2) -0.0097(18) -0.0073(16) -0.0011(14)
C14 0.030(2) 0.035(2) 0.035(3) -0.007(2) -0.0075(18) 0.0101(16)
C15 0.030(2) 0.040(2) 0.054(3) -0.018(2) -0.011(2) 0.0145(18)
C16 0.039(2) 0.025(2) 0.071(4) -0.006(2) -0.031(2) 0.0095(17)
C17 0.040(2) 0.025(2) 0.053(3) 0.010(2) -0.012(2) -0.0006(17)
C18 0.0257(18) 0.028(2) 0.035(2) -0.0005(19) -0.0033(17) -0.0028(15)
P2 0.0180(4) 0.0223(4) 0.0188(5) -0.0039(4) -0.0011(4) -0.0036(3)
C19 0.0167(16) 0.0287(19) 0.030(2) -0.0048(18) -0.0054(16) -0.0011(14)
C20 0.0217(18) 0.049(2) 0.032(2) -0.010(2) -0.0072(17) -0.0006(17)
C21 0.0194(18) 0.052(3) 0.046(3) -0.017(2) -0.0012(18) -0.0104(18)
C22 0.0225(19) 0.043(2) 0.045(3) -0.007(2) 0.0007(19) -0.0126(17)
C23 0.0268(19) 0.038(2) 0.028(2) -0.0013(19) -0.0021(17) -0.0061(16)
C24 0.0202(17) 0.0228(18) 0.030(2) -0.0049(17) -0.0014(16) -0.0016(14)
C25 0.0184(16) 0.030(2) 0.020(2) -0.0009(17) 0.0031(15) -0.0037(14)
C26 0.064(3) 0.043(3) 0.029(3) 0.001(2) -0.020(2) -0.006(2)
C27 0.080(4) 0.066(4) 0.032(3) 0.012(3) -0.025(3) 0.004(3)
C28 0.056(3) 0.035(2) 0.041(3) 0.009(2) 0.002(2) 0.008(2)
C29 0.042(2) 0.028(2) 0.037(3) -0.001(2) 0.001(2) 0.0029(17)
C30 0.035(2) 0.030(2) 0.027(2) -0.0019(18) -0.0037(18) -0.0013(16)
C31 0.0305(19) 0.0238(19) 0.025(2) -0.0035(17) 0.0001(17) -0.0043(15)
C32 0.035(2) 0.042(2) 0.041(3) -0.012(2) 0.007(2) -0.0079(19)
C33 0.046(7) 0.051(10) 0.024(12) -0.012(9) 0.010(8) -0.001(6)
C34 0.078(8) 0.046(10) 0.014(9) -0.012(6) 0.008(8) -0.015(8)
C35 0.038(8) 0.039(10) 0.047(8) -0.024(8) -0.006(5) 0.002(6)
C36 0.036(2) 0.057(3) 0.046(3) -0.031(3) 0.007(2) -0.015(2)
C37 0.0239(18) 0.0274(19) 0.029(2) -0.0005(18) -0.0087(16) -0.0015(15)
C38 0.043(2) 0.044(3) 0.040(3) -0.005(2) -0.010(2) 0.012(2)
C39 0.066(3) 0.031(2) 0.078(4) -0.008(3) -0.025(3) 0.024(2)
C40 0.064(3) 0.045(3) 0.061(4) 0.013(3) -0.031(3) 0.004(2)
C41 0.052(3) 0.051(3) 0.037(3) 0.009(2) -0.014(2) -0.006(2)
C42 0.036(2) 0.037(2) 0.030(2) -0.001(2) -0.0076(19) -0.0008(17)
C43 0.0259(18) 0.028(2) 0.024(2) -0.0060(17) 0.0025(17) 0.0010(15)
O1 0.0285(14) 0.060(2) 0.0328(18) -0.0040(16) -0.0135(13) 0.0050(13)
P3 0.0213(4) 0.0182(4) 0.0208(5) -0.0030(4) -0.0026(4) -0.0028(3)
C44 0.0239(17) 0.0181(17) 0.024(2) -0.0022(16) -0.0002(15) 0.0001(13)
C45 0.040(2) 0.030(2) 0.023(2) -0.0020(18) -0.0037(18) -0.0136(17)
C46 0.050(3) 0.045(3) 0.022(2) -0.006(2) -0.005(2) -0.013(2)
C47 0.044(2) 0.034(2) 0.027(2) -0.0009(19) 0.0046(19) -0.0077(18)
C48 0.036(2) 0.032(2) 0.036(3) 0.003(2) 0.0016(19) -0.0145(18)
C49 0.031(2) 0.031(2) 0.033(2) -0.0021(19) -0.0050(18) -0.0111(16)
C50 0.0304(19) 0.0202(18) 0.024(2) 0.0029(16) -0.0070(16) -0.0097(15)
C51 0.032(2) 0.040(2) 0.031(2) -0.009(2) -0.0071(18) -0.0041(17)
C52 0.0243(19) 0.049(3) 0.038(3) -0.002(2) -0.0060(19) -0.0081(18)
C53 0.035(2) 0.037(2) 0.032(2) 0.006(2) -0.0163(19) -0.0129(18)
C54 0.048(2) 0.028(2) 0.028(2) -0.0047(19) -0.012(2) -0.0063(18)
C55 0.036(2) 0.0186(18) 0.030(2) -0.0038(17) -0.0086(18) 0.0009(15)
C56 0.0241(17) 0.0261(18) 0.0174(19) -0.0046(16) -0.0072(15) -0.0005(14)
C57 0.029(2) 0.024(2) 0.055(3) -0.010(2) 0.005(2) -0.0020(16)
C58 0.025(2) 0.041(2) 0.071(4) -0.020(3) 0.003(2) -0.0022(18)
C59 0.035(2) 0.034(2) 0.050(3) -0.018(2) -0.015(2) 0.0145(17)
C60 0.055(3) 0.025(2) 0.034(3) 0.000(2) -0.007(2) 0.0112(18)
C61 0.046(2) 0.025(2) 0.027(2) 0.0002(18) 0.0033(19) 0.0023(17)
C62 0.070(4) 0.075(4) 0.088(5) 0.034(4) -0.040(4) -0.033(3)
Cl1 0.0610(9) 0.0967(12) 0.1010(14) 0.0090(11) -0.0300(9) 0.0040(8)
Cl2 0.0509(7) 0.0608(8) 0.0650(9) -0.0116(7) -0.0095(6) -0.0118(6)
C33B 0.046(7) 0.051(10) 0.024(12) -0.012(9) 0.010(8) -0.001(6)
C34B 0.078(8) 0.046(10) 0.014(9) -0.012(6) 0.008(8) -0.015(8)
C35B 0.038(8) 0.039(10) 0.047(8) -0.024(8) -0.006(5) 0.002(6)

loop_
_atom_type_symbol
_atom_type_description
_atom_type_scat_dispersion_real
_atom_type_scat_dispersion_imag
_atom_type_scat_source
C C 0.0033 0.0016 'International Tables Vol C Tables 4.2.6.8 and 6.1.1.4'
H H 0.0000 0.0000 'International Tables Vol C Tables 4.2.6.8 and 6.1.1.4'
O O 0.0106 0.0060 'International Tables Vol C Tables 4.2.6.8 and 6.1.1.4'
P P 0.1023 0.0942 'International Tables Vol C Tables 4.2.6.8 and 6.1.1.4'
Ge Ge 0.1547 1.8001 'International Tables Vol C Tables 4.2.6.8 and 6.1.1.4'
Ir Ir -1.4442 7.9887 'International Tables Vol C Tables 4.2.6.8 and 6.1.1.4'
Cl Cl 0.1484 0.1585 'International Tables Vol C Tables 4.2.6.8 and 6.1.1.4'

loop_
_geom_angle_atom_site_label_1
_geom_angle_atom_site_label_2
_geom_angle_atom_site_label_3
_geom_angle
C43 Ir1 P1 95.30(12)
C43 Ir1 P2 87.33(11)
P1 Ir1 P2 126.57(3)
C43 Ir1 P3 95.82(11)
P1 Ir1 P3 114.72(3)
P2 Ir1 P3 118.06(3)
C43 Ir1 Ge1 164.07(11)
P1 Ir1 Ge1 81.27(2)
P2 Ir1 Ge1 82.40(2)
P3 Ir1 Ge1 99.76(2)
C19 Ge1 C37 105.23(15)
C19 Ge1 C1 102.32(14)
C37 Ge1 C1 103.99(15)
C19 Ge1 Ir1 106.23(11)
C37 Ge1 Ir1 130.89(9)
C1 Ge1 Ir1 104.95(10)
C6 P1 C7 102.56(16)
C6 P1 C13 101.88(15)
C7 P1 C13 101.11(17)
C6 P1 Ir1 113.72(12)
C7 P1 Ir1 117.78(11)
C13 P1 Ir1 117.42(13)
C6 C1 C2 117.3(3)
C6 C1 Ge1 116.8(2)
C2 C1 Ge1 125.8(3)
C3 C2 C1 121.8(4)
C3 C2 H2 119.1
C1 C2 H2 119.1
C2 C3 C4 120.0(3)
C2 C3 H3 120.0
C4 C3 H3 120.0
C3 C4 C5 119.9(4)
C3 C4 H4 120.0
C5 C4 H4 120.0
C4 C5 C6 119.8(3)
C4 C5 H5 120.1
C6 C5 H5 120.1
C5 C6 C1 121.2(3)
C5 C6 P1 122.3(3)
C1 C6 P1 116.5(3)
C8 C7 C12 118.8(4)
C8 C7 P1 123.0(3)
C12 C7 P1 118.1(3)
C7 C8 C9 120.4(4)
C7 C8 H8 119.8
C9 C8 H8 119.8
C8 C9 C10 120.0(5)
C8 C9 H9 120.0
C10 C9 H9 120.0
C11 C10 C9 120.2(4)
C11 C10 H10 119.9
C9 C10 H10 119.9
C10 C11 C12 119.8(4)
C10 C11 H11 120.1
C12 C11 H11 120.1
C11 C12 C7 120.8(4)
C11 C12 H12 119.6
C7 C12 H12 119.6
C18 C13 C14 118.7(4)
C18 C13 P1 118.2(3)
C14 C13 P1 123.1(3)
C13 C14 C15 119.7(4)
C13 C14 H14 120.1
C15 C14 H14 120.1
C16 C15 C14 120.8(4)
C16 C15 H15 119.6
C14 C15 H15 119.6
C15 C16 C17 120.0(4)
C15 C16 H16 120.0
C17 C16 H16 120.0
C16 C17 C18 119.8(4)
C16 C17 H17 120.1
C18 C17 H17 120.1
C13 C18 C17 121.0(4)
C13 C18 H18 119.5
C17 C18 H18 119.5
C24 P2 C25 100.77(15)
C24 P2 C31 104.67(17)
C25 P2 C31 100.77(17)
C24 P2 Ir1 115.53(13)
C25 P2 Ir1 114.38(11)
C31 P2 Ir1 118.29(11)
C24 C19 C20 119.0(3)
C24 C19 Ge1 117.6(2)
C20 C19 Ge1 122.6(3)
C21 C20 C19 120.3(4)
C21 C20 H20 119.8
C19 C20 H20 119.8
C22 C21 C20 120.6(3)
C22 C21 H21 119.7
C20 C21 H21 119.7
C21 C22 C23 119.8(4)
C21 C22 H22 120.1
C23 C22 H22 120.1
C22 C23 C24 119.4(4)
C22 C23 H23 120.3
C24 C23 H23 120.3
C19 C24 C23 120.7(3)
C19 C24 P2 117.6(2)
C23 C24 P2 121.5(3)
C26 C25 C30 118.7(4)
C26 C25 P2 125.3(3)
C30 C25 P2 116.0(3)
C25 C26 C27 120.2(4)
C25 C26 H26 119.9
C27 C26 H26 119.9
C28 C27 C26 120.0(5)
C28 C27 H27 120.0
C26 C27 H27 120.0
C29 C28 C27 120.1(4)
C29 C28 H28 119.9
C27 C28 H28 119.9
C28 C29 C30 120.0(4)
C28 C29 H29 120.0
C30 C29 H29 120.0
C29 C30 C25 121.0(4)
C29 C30 H30 119.5
C25 C30 H30 119.5
C32 C31 C36 118.0(4)
C32 C31 P2 124.4(3)
C36 C31 P2 117.6(3)
C33B C32 C31 124(2)
C33B C32 C33 17(2)
C31 C32 C33 117.7(14)
C33B C32 H32 112.6
C31 C32 H32 121.1
C33 C32 H32 121.1
C33B C32 H32B 118.1
C31 C32 H32B 118.1
C33 C32 H32B 121.3
H32 C32 H32B 16.7
C34 C33 C32 122(3)
C34 C33 H33 118.9
C32 C33 H33 118.9
C33 C34 C35 119(2)
C33 C34 H34 120.7
C35 C34 H34 120.7
C36 C35 C34 117.9(17)
C36 C35 H35 121.1
C34 C35 H35 121.1
C35 C36 C31 124.7(10)
C35 C36 C35B 20.2(12)
C31 C36 C35B 114.4(11)
C35 C36 H36 117.7
C31 C36 H36 117.7
C35B C36 H36 124.5
C35 C36 H36B 109.9
C31 C36 H36B 122.8
C35B C36 H36B 122.8
H36 C36 H36B 18.0
C42 C37 C38 117.3(4)
C42 C37 Ge1 121.5(3)
C38 C37 Ge1 121.1(3)
C39 C38 C37 120.9(5)
C39 C38 H38 119.6
C37 C38 H38 119.6
C38 C39 C40 120.6(5)
C38 C39 H39 119.7
C40 C39 H39 119.7
C41 C40 C39 119.1(5)
C41 C40 H40 120.5
C39 C40 H40 120.5
C40 C41 C42 120.5(5)
C40 C41 H41 119.7
C42 C41 H41 119.7
C41 C42 C37 121.6(4)
C41 C42 H42 119.2
C37 C42 H42 119.2
O1 C43 Ir1 175.0(3)
C44 P3 C50 101.97(15)
C44 P3 C56 99.00(16)
C50 P3 C56 102.94(16)
C44 P3 Ir1 121.72(11)
C50 P3 Ir1 108.96(11)
C56 P3 Ir1 119.52(11)
C45 C44 C49 118.0(3)
C45 C44 P3 117.7(2)
C49 C44 P3 124.1(3)
C46 C45 C44 121.3(3)
C46 C45 H45 119.4
C44 C45 H45 119.4
C45 C46 C47 120.1(4)
C45 C46 H46 120.0
C47 C46 H46 120.0
C48 C47 C46 119.4(4)
C48 C47 H47 120.3
C46 C47 H47 120.3
C47 C48 C49 120.7(3)
C47 C48 H48 119.6
C49 C48 H48 119.6
C48 C49 C44 120.6(4)
C48 C49 H49 119.7
C44 C49 H49 119.7
C55 C50 C51 118.1(3)
C55 C50 P3 122.4(3)
C51 C50 P3 119.2(3)
C52 C51 C50 121.2(4)
C52 C51 H51 119.4
C50 C51 H51 119.4
C51 C52 C53 119.8(4)
C51 C52 H52 120.1
C53 C52 H52 120.1
C54 C53 C52 119.7(4)
C54 C53 H53 120.1
C52 C53 H53 120.1
C53 C54 C55 120.5(4)
C53 C54 H54 119.8
C55 C54 H54 119.8
C50 C55 C54 120.7(4)
C50 C55 H55 119.7
C54 C55 H55 119.7
C61 C56 C57 117.7(4)
C61 C56 P3 122.7(3)
C57 C56 P3 119.6(3)
C56 C57 C58 121.1(4)
C56 C57 H57 119.5
C58 C57 H57 119.5
C59 C58 C57 120.2(4)
C59 C58 H58 119.9
C57 C58 H58 119.9
C58 C59 C60 119.3(4)
C58 C59 H59 120.4
C60 C59 H59 120.4
C59 C60 C61 120.2(4)
C59 C60 H60 119.9
C61 C60 H60 119.9
C60 C61 C56 121.5(4)
C60 C61 H61 119.3
C56 C61 H61 119.3
Cl1 C62 Cl2 113.4(3)
Cl1 C62 H62 108.9
Cl2 C62 H62 108.9
Cl1 C62 H62A 108.9
Cl2 C62 H62A 108.9
H62 C62 H62A 107.7
C32 C33B C34B 118(4)
C32 C33B H33B 120.8
C34B C33B H33B 120.8
C35B C34B C33B 121(3)
C35B C34B H34B 119.7
C33B C34B H34B 119.7
C34B C35B C36 124(3)
C34B C35B H35B 118.2
C36 C35B H35B 118.2

loop_
_geom_bond_atom_site_label_1
_geom_bond_atom_site_label_2
_geom_bond_distance
Ir1 C43 1.878(4)
Ir1 P1 2.3051(9)
Ir1 P2 2.3099(9)
Ir1 P3 2.3390(8)
Ir1 Ge1 2.4811(4)
Ge1 C19 1.979(3)
Ge1 C37 1.979(4)
Ge1 C1 1.988(4)
P1 C6 1.835(3)
P1 C7 1.838(4)
P1 C13 1.839(4)
C1 C6 1.397(5)
C1 C2 1.403(5)
C2 C3 1.380(5)
C2 H2 0.9500
C3 C4 1.380(5)
C3 H3 0.9500
C4 C5 1.389(5)
C4 H4 0.9500
C5 C6 1.396(5)
C5 H5 0.9500
C7 C8 1.382(5)
C7 C12 1.397(5)
C8 C9 1.386(6)
C8 H8 0.9500
C9 C10 1.390(7)
C9 H9 0.9500
C10 C11 1.369(7)
C10 H10 0.9500
C11 C12 1.386(6)
C11 H11 0.9500
C12 H12 0.9500
C13 C18 1.381(5)
C13 C14 1.391(5)
C14 C15 1.398(6)
C14 H14 0.9500
C15 C16 1.366(7)
C15 H15 0.9500
C16 C17 1.371(6)
C16 H16 0.9500
C17 C18 1.394(5)
C17 H17 0.9500
C18 H18 0.9500
P2 C24 1.829(3)
P2 C25 1.840(4)
P2 C31 1.846(4)
C19 C24 1.384(5)
C19 C20 1.398(5)
C20 C21 1.382(5)
C20 H20 0.9500
C21 C22 1.379(6)
C21 H21 0.9500
C22 C23 1.394(5)
C22 H22 0.9500
C23 C24 1.399(5)
C23 H23 0.9500
C25 C26 1.375(5)
C25 C30 1.394(5)
C26 C27 1.404(7)
C26 H26 0.9500
C27 C28 1.378(7)
C27 H27 0.9500
C28 C29 1.367(6)
C28 H28 0.9500
C29 C30 1.384(5)
C29 H29 0.9500
C30 H30 0.9500
C31 C32 1.395(5)
C31 C36 1.395(5)
C32 C33B 1.30(5)
C32 C33 1.46(3)
C32 H32 0.9500
C32 H32B 0.9500
C33 C34 1.37(4)
C33 H33 0.9500
C34 C35 1.44(4)
C34 H34 0.9500
C35 C36 1.37(3)
C35 H35 0.9500
C36 C35B 1.46(3)
C36 H36 0.9500
C36 H36B 0.9500
C37 C42 1.387(6)
C37 C38 1.395(6)
C38 C39 1.382(6)
C38 H38 0.9500
C39 C40 1.386(8)
C39 H39 0.9500
C40 C41 1.366(7)
C40 H40 0.9500
C41 C42 1.382(6)
C41 H41 0.9500
C42 H42 0.9500
C43 O1 1.154(4)
P3 C44 1.836(4)
P3 C50 1.841(4)
P3 C56 1.843(4)
C44 C45 1.390(5)
C44 C49 1.395(4)
C45 C46 1.379(5)
C45 H45 0.9500
C46 C47 1.388(5)
C46 H46 0.9500
C47 C48 1.372(6)
C47 H47 0.9500
C48 C49 1.386(6)
C48 H48 0.9500
C49 H49 0.9500
C50 C55 1.381(5)
C50 C51 1.400(5)
C51 C52 1.378(5)
C51 H51 0.9500
C52 C53 1.383(6)
C52 H52 0.9500
C53 C54 1.375(6)
C53 H53 0.9500
C54 C55 1.387(5)
C54 H54 0.9500
C55 H55 0.9500
C56 C61 1.382(5)
C56 C57 1.383(5)
C57 C58 1.389(6)
C57 H57 0.9500
C58 C59 1.371(6)
C58 H58 0.9500
C59 C60 1.377(6)
C59 H59 0.9500
C60 C61 1.379(6)
C60 H60 0.9500
C61 H61 0.9500
C62 Cl1 1.710(5)
C62 Cl2 1.742(5)
C62 H62 0.9900
C62 H62A 0.9900
C33B C34B 1.39(6)
C33B H33B 0.9500
C34B C35B 1.27(5)
C34B H34B 0.9500
C35B H35B 0.9500

loop_
_geom_hbond_atom_site_label_D
_geom_hbond_atom_site_label_H
_geom_hbond_atom_site_label_A
_geom_hbond_distance_DH
_geom_hbond_distance_HA
_geom_hbond_distance_DA
_geom_hbond_angle_DHA
C8 H8 Cl2 0.95 2.99 3.754(4) 138.6

loop_
_geom_torsion_atom_site_label_1
_geom_torsion_atom_site_label_2
_geom_torsion_atom_site_label_3
_geom_torsion_atom_site_label_4
_geom_torsion
C43 Ir1 Ge1 C19 -48.6(4)
P1 Ir1 Ge1 C19 -127.17(11)
P2 Ir1 Ge1 C19 1.78(11)
P3 Ir1 Ge1 C19 119.07(11)
C43 Ir1 Ge1 C37 -176.4(4)
P1 Ir1 Ge1 C37 104.96(16)
P2 Ir1 Ge1 C37 -126.09(16)
P3 Ir1 Ge1 C37 -8.80(16)
C43 Ir1 Ge1 C1 59.3(4)
P1 Ir1 Ge1 C1 -19.25(10)
P2 Ir1 Ge1 C1 109.69(10)
P3 Ir1 Ge1 C1 -133.01(10)
C43 Ir1 P1 C6 -140.55(16)
P2 Ir1 P1 C6 -49.94(13)
P3 Ir1 P1 C6 120.55(12)
Ge1 Ir1 P1 C6 23.77(12)
C43 Ir1 P1 C7 99.47(17)
P2 Ir1 P1 C7 -169.92(13)
P3 Ir1 P1 C7 0.57(14)
Ge1 Ir1 P1 C7 -96.21(13)
C43 Ir1 P1 C13 -21.77(16)
P2 Ir1 P1 C13 68.83(12)
P3 Ir1 P1 C13 -120.67(12)
Ge1 Ir1 P1 C13 142.55(12)
C19 Ge1 C1 C6 123.5(3)
C37 Ge1 C1 C6 -127.1(3)
Ir1 Ge1 C1 C6 12.8(3)
C19 Ge1 C1 C2 -51.8(3)
C37 Ge1 C1 C2 57.5(3)
Ir1 Ge1 C1 C2 -162.6(3)
C6 C1 C2 C3 -2.3(6)
Ge1 C1 C2 C3 173.0(3)
C1 C2 C3 C4 2.5(6)
C2 C3 C4 C5 -0.6(6)
C3 C4 C5 C6 -1.2(6)
C4 C5 C6 C1 1.3(5)
C4 C5 C6 P1 -179.5(3)
C2 C1 C6 C5 0.4(5)
Ge1 C1 C6 C5 -175.3(3)
C2 C1 C6 P1 -178.8(3)
Ge1 C1 C6 P1 5.4(4)
C7 P1 C6 C5 -74.7(3)
C13 P1 C6 C5 29.7(3)
Ir1 P1 C6 C5 157.1(3)
C7 P1 C6 C1 104.6(3)
C13 P1 C6 C1 -151.0(3)
Ir1 P1 C6 C1 -23.7(3)
C6 P1 C7 C8 -10.2(4)
C13 P1 C7 C8 -115.2(3)
Ir1 P1 C7 C8 115.4(3)
C6 P1 C7 C12 171.6(3)
C13 P1 C7 C12 66.6(3)
Ir1 P1 C7 C12 -62.7(3)
C12 C7 C8 C9 0.3(6)
P1 C7 C8 C9 -177.8(3)
C7 C8 C9 C10 -1.0(7)
C8 C9 C10 C11 0.8(8)
C9 C10 C11 C12 0.0(8)
C10 C11 C12 C7 -0.7(7)
C8 C7 C12 C11 0.5(6)
P1 C7 C12 C11 178.7(3)
C6 P1 C13 C18 87.4(3)
C7 P1 C13 C18 -167.0(3)
Ir1 P1 C13 C18 -37.5(3)
C6 P1 C13 C14 -90.2(3)
C7 P1 C13 C14 15.3(3)
Ir1 P1 C13 C14 144.9(3)
C18 C13 C14 C15 -0.1(5)
P1 C13 C14 C15 177.6(3)
C13 C14 C15 C16 -0.6(6)
C14 C15 C16 C17 0.7(6)
C15 C16 C17 C18 -0.1(6)
C14 C13 C18 C17 0.6(5)
P1 C13 C18 C17 -177.1(3)
C16 C17 C18 C13 -0.6(6)
C43 Ir1 P2 C24 162.20(17)
P1 Ir1 P2 C24 67.58(14)
P3 Ir1 P2 C24 -102.62(13)
Ge1 Ir1 P2 C24 -5.58(13)
C43 Ir1 P2 C25 45.85(17)
P1 Ir1 P2 C25 -48.77(13)
P3 Ir1 P2 C25 141.02(13)
Ge1 Ir1 P2 C25 -121.93(13)
C43 Ir1 P2 C31 -72.64(18)
P1 Ir1 P2 C31 -167.26(14)
P3 Ir1 P2 C31 22.54(15)
Ge1 Ir1 P2 C31 119.58(14)
C37 Ge1 C19 C24 145.2(3)
C1 Ge1 C19 C24 -106.4(3)
Ir1 Ge1 C19 C24 3.4(3)
C37 Ge1 C19 C20 -45.5(4)
C1 Ge1 C19 C20 62.9(3)
Ir1 Ge1 C19 C20 172.7(3)
C24 C19 C20 C21 3.0(6)
Ge1 C19 C20 C21 -166.1(3)
C19 C20 C21 C22 -2.0(6)
C20 C21 C22 C23 0.6(7)
C21 C22 C23 C24 -0.2(6)
C20 C19 C24 C23 -2.7(6)
Ge1 C19 C24 C23 167.0(3)
C20 C19 C24 P2 -177.9(3)
Ge1 C19 C24 P2 -8.2(4)
C22 C23 C24 C19 1.3(6)
C22 C23 C24 P2 176.3(3)
C25 P2 C24 C19 133.6(3)
C31 P2 C24 C19 -122.1(3)
Ir1 P2 C24 C19 9.8(3)
C25 P2 C24 C23 -41.5(4)
C31 P2 C24 C23 62.8(3)
Ir1 P2 C24 C23 -165.3(3)
C24 P2 C25 C26 132.6(3)
C31 P2 C25 C26 25.3(4)
Ir1 P2 C25 C26 -102.8(3)
C24 P2 C25 C30 -50.5(3)
C31 P2 C25 C30 -157.9(3)
Ir1 P2 C25 C30 74.1(3)
C30 C25 C26 C27 -0.6(6)
P2 C25 C26 C27 176.2(4)
C25 C26 C27 C28 0.5(8)
C26 C27 C28 C29 0.4(8)
C27 C28 C29 C30 -1.1(7)
C28 C29 C30 C25 1.0(6)
C26 C25 C30 C29 -0.1(6)
P2 C25 C30 C29 -177.2(3)
C24 P2 C31 C32 -5.8(4)
C25 P2 C31 C32 98.5(4)
Ir1 P2 C31 C32 -136.1(3)
C24 P2 C31 C36 173.6(3)
C25 P2 C31 C36 -82.1(3)
Ir1 P2 C31 C36 43.3(4)
C36 C31 C32 C33B -10.4(17)
P2 C31 C32 C33B 169.0(16)
C36 C31 C32 C33 8.5(14)
P2 C31 C32 C33 -172.1(13)
C33B C32 C33 C34 111(12)
C31 C32 C33 C34 -4(3)
C32 C33 C34 C35 2(3)
C33 C34 C35 C36 -4(2)
C34 C35 C36 C31 9.3(19)
C34 C35 C36 C35B -55(5)
C32 C31 C36 C35 -11.7(12)
P2 C31 C36 C35 168.9(11)
C32 C31 C36 C35B 8.4(15)
P2 C31 C36 C35B -171.0(14)
C19 Ge1 C37 C42 132.9(3)
C1 Ge1 C37 C42 25.7(3)
Ir1 Ge1 C37 C42 -98.8(3)
C19 Ge1 C37 C38 -48.2(3)
C1 Ge1 C37 C38 -155.4(3)
Ir1 Ge1 C37 C38 80.0(3)
C42 C37 C38 C39 -0.8(6)
Ge1 C37 C38 C39 -179.7(3)
C37 C38 C39 C40 1.2(7)
C38 C39 C40 C41 -0.6(8)
C39 C40 C41 C42 -0.3(7)
C40 C41 C42 C37 0.6(6)
C38 C37 C42 C41 -0.1(5)
Ge1 C37 C42 C41 178.8(3)
P1 Ir1 C43 O1 117(4)
P2 Ir1 C43 O1 -10(4)
P3 Ir1 C43 O1 -128(4)
Ge1 Ir1 C43 O1 40(4)
C43 Ir1 P3 C44 -113.28(17)
P1 Ir1 P3 C44 -14.70(14)
P2 Ir1 P3 C44 156.65(13)
Ge1 Ir1 P3 C44 70.11(13)
C43 Ir1 P3 C50 4.77(17)
P1 Ir1 P3 C50 103.34(13)
P2 Ir1 P3 C50 -85.30(14)
Ge1 Ir1 P3 C50 -171.84(13)
C43 Ir1 P3 C56 122.58(17)
P1 Ir1 P3 C56 -138.85(13)
P2 Ir1 P3 C56 32.50(14)
Ge1 Ir1 P3 C56 -54.04(13)
C50 P3 C44 C45 -169.8(3)
C56 P3 C44 C45 84.8(3)
Ir1 P3 C44 C45 -48.4(3)
C50 P3 C44 C49 15.6(4)
C56 P3 C44 C49 -89.8(3)
Ir1 P3 C44 C49 137.0(3)
C49 C44 C45 C46 1.1(6)
P3 C44 C45 C46 -173.8(3)
C44 C45 C46 C47 -1.3(7)
C45 C46 C47 C48 0.7(7)
C46 C47 C48 C49 0.1(7)
C47 C48 C49 C44 -0.3(6)
C45 C44 C49 C48 -0.3(6)
P3 C44 C49 C48 174.3(3)
C44 P3 C50 C55 -126.4(3)
C56 P3 C50 C55 -24.1(3)
Ir1 P3 C50 C55 103.8(3)
C44 P3 C50 C51 59.7(3)
C56 P3 C50 C51 162.0(3)
Ir1 P3 C50 C51 -70.2(3)
C55 C50 C51 C52 -0.5(5)
P3 C50 C51 C52 173.7(3)
C50 C51 C52 C53 0.5(6)
C51 C52 C53 C54 -0.4(6)
C52 C53 C54 C55 0.4(6)
C51 C50 C55 C54 0.4(5)
P3 C50 C55 C54 -173.6(3)
C53 C54 C55 C50 -0.4(6)
C44 P3 C56 C61 29.2(3)
C50 P3 C56 C61 -75.4(3)
Ir1 P3 C56 C61 163.7(3)
C44 P3 C56 C57 -150.1(3)
C50 P3 C56 C57 105.3(3)
Ir1 P3 C56 C57 -15.6(4)
C61 C56 C57 C58 1.2(6)
P3 C56 C57 C58 -179.5(3)
C56 C57 C58 C59 -1.4(7)
C57 C58 C59 C60 0.1(7)
C58 C59 C60 C61 1.5(7)
C59 C60 C61 C56 -1.7(7)
C57 C56 C61 C60 0.3(6)
P3 C56 C61 C60 -179.0(3)
C31 C32 C33B C34B 10(3)
C33 C32 C33B C34B -64(10)
C32 C33B C34B C35B -9(4)
C33B C34B C35B C36 8(4)
C35 C36 C35B C34B 117(8)
C31 C36 C35B C34B -8(3)
